data_7155118
loop_
_publ_author_name
'Liu, Yi-Yin'
'Duan, Shu-Wen'
'Zhang, Rui'
'Liu, Yun-Hang'
'Chen, Jia-Rong'
'Xiao, Wen-Jing'

_publ_section_title
;
 Base-catalyzed controllable reaction of 3-ylideneoxindoles with O-Boc
 hydroxycarbamates for the synthesis of amidoacrylates and spiroaziridine
 oxindoles.
;
_journal_issue 23
_journal_name_full 'Organic &amp; biomolecular chemistry'
_journal_page_first 5224
_journal_page_last 5228
_journal_paper_doi 10.1039/c6ob00891g
_journal_volume 14
_journal_year 2016
_chemical_formula_sum 'C21 H20 N2 O5'
_chemical_formula_weight 380.39
_chemical_name_systematic
; 
 ? 
;
_space_group_IT_number 14
_symmetry_cell_setting monoclinic
_symmetry_space_group_name_Hall '-P 2ybc'
_symmetry_space_group_name_H-M 'P 1 21/c 1'
_atom_sites_solution_hydrogens geom
_atom_sites_solution_primary direct
_atom_sites_solution_secondary difmap
_audit_creation_method SHELXL-97
_audit_update_record
;
2016-04-25 deposited with the CCDC.
2016-05-17 downloaded from the CCDC.
;
_cell_angle_alpha 90.00
_cell_angle_beta 101.548(2)
_cell_angle_gamma 90.00
_cell_formula_units_Z 4
_cell_length_a 13.9952(18)
_cell_length_b 8.4878(11)
_cell_length_c 16.603(2)
_cell_measurement_reflns_used 2924
_cell_measurement_temperature 296(2)
_cell_measurement_theta_max 22.02
_cell_measurement_theta_min 2.40
_cell_volume 1932.3(4)
_computing_cell_refinement 'Bruker SAINT'
_computing_data_collection 'Bruker APEX2'
_computing_data_reduction 'Bruker SAINT'
_computing_molecular_graphics 'Bruker SHELXTL'
_computing_publication_material 'Bruker SHELXTL'
_computing_structure_refinement 'SHELXL-97 (Sheldrick, 1997)'
_computing_structure_solution 'SHELXS-97 (Sheldrick, 1990)'
_diffrn_ambient_temperature 296(2)
_diffrn_measured_fraction_theta_full 0.997
_diffrn_measured_fraction_theta_max 0.997
_diffrn_measurement_device_type 'Bruker APEX-II CCD'
_diffrn_measurement_method '\f and \w scans'
_diffrn_radiation_monochromator graphite
_diffrn_radiation_source 'fine-focus sealed tube'
_diffrn_radiation_type MoK\a
_diffrn_radiation_wavelength 0.71073
_diffrn_reflns_av_R_equivalents 0.0309
_diffrn_reflns_av_sigmaI/netI 0.0339
_diffrn_reflns_limit_h_max 15
_diffrn_reflns_limit_h_min -17
_diffrn_reflns_limit_k_max 10
_diffrn_reflns_limit_k_min -10
_diffrn_reflns_limit_l_max 20
_diffrn_reflns_limit_l_min -19
_diffrn_reflns_number 12777
_diffrn_reflns_theta_full 26.00
_diffrn_reflns_theta_max 26.00
_diffrn_reflns_theta_min 1.49
_diffrn_standards_number 0
_exptl_absorpt_coefficient_mu 0.094
_exptl_absorpt_correction_T_max 0.9906
_exptl_absorpt_correction_T_min 0.9851
_exptl_absorpt_correction_type none
_exptl_crystal_colour colorless
_exptl_crystal_density_diffrn 1.308
_exptl_crystal_density_method 'not measured'
_exptl_crystal_description block
_exptl_crystal_F_000 800
_exptl_crystal_size_max 0.16
_exptl_crystal_size_mid 0.12
_exptl_crystal_size_min 0.10
_refine_diff_density_max 0.220
_refine_diff_density_min -0.155
_refine_diff_density_rms 0.046
_refine_ls_extinction_coef 0.008(2)
_refine_ls_extinction_expression Fc^*^=kFc[1+0.001xFc^2^\l^3^/sin(2\q)]^-1/4^
_refine_ls_extinction_method SHELXL
_refine_ls_goodness_of_fit_ref 1.056
_refine_ls_hydrogen_treatment mixed
_refine_ls_matrix_type full
_refine_ls_number_parameters 256
_refine_ls_number_reflns 3783
_refine_ls_number_restraints 0
_refine_ls_restrained_S_all 1.056
_refine_ls_R_factor_all 0.0775
_refine_ls_R_factor_gt 0.0500
_refine_ls_shift/su_max 0.000
_refine_ls_shift/su_mean 0.000
_refine_ls_structure_factor_coef Fsqd
_refine_ls_weighting_details 'calc w=1/[\s^2^(Fo^2^)+(0.1080P)^2^+0.0000P] where P=(Fo^2^+2Fc^2^)/3'
_refine_ls_weighting_scheme calc
_refine_ls_wR_factor_gt 0.1536
_refine_ls_wR_factor_ref 0.1740
_reflns_number_gt 2501
_reflns_number_total 3783
_reflns_threshold_expression >2sigma(I)
_cod_data_source_file c6ob00891g2.cif
_cod_data_source_block mo_120419c_0m
_cod_depositor_comments
;
The following automatic conversions were performed:

'_symmetry_cell_setting' value 'Monoclinic' changed to 'monoclinic'
according to
/usr/data/users/saulius/crontab/automatic-downloads/rss-feeds/RSC/lib/dictionaries/cif_core.dic
dictionary named 'cif_core.dic' version 2.4.2 from 2011-04-26.

Automatic conversion script
Id: cif_fix_values 4268 2015-11-12 08:31:59Z antanas 

 Adding full bibliography for 7155118--7155121.cif.
;
_cod_original_cell_volume 1932.4(4)
_cod_original_sg_symbol_H-M P2(1)/c
_cod_database_code 7155118

loop_
_symmetry_equiv_pos_as_xyz
'x, y, z'
'-x, y+1/2, -z+1/2'
'-x, -y, -z'
'x, -y-1/2, z-1/2'

loop_
_atom_site_label
_atom_site_type_symbol
_atom_site_fract_x
_atom_site_fract_y
_atom_site_fract_z
_atom_site_U_iso_or_equiv
_atom_site_adp_type
_atom_site_occupancy
_atom_site_symmetry_multiplicity
_atom_site_calc_flag
_atom_site_refinement_flags
C1 C 0.58507(14) 0.8482(2) 0.99689(12) 0.0574(5) Uani 1 1 d .
C2 C 0.52164(14) 0.7720(2) 1.03948(11) 0.0554(5) Uani 1 1 d .
C3 C 0.53995(17) 0.7817(3) 1.12442(13) 0.0688(6) Uani 1 1 d .
H3 H 0.4997 0.7302 1.1542 0.083 Uiso 1 1 calc R
C4 C 0.61848(19) 0.8685(3) 1.16432(15) 0.0825(7) Uani 1 1 d .
H4 H 0.6302 0.8773 1.2213 0.099 Uiso 1 1 calc R
C5 C 0.67967(18) 0.9420(3) 1.12119(15) 0.0787(7) Uani 1 1 d .
H5 H 0.7322 0.9997 1.1497 0.094 Uiso 1 1 calc R
C6 C 0.66540(15) 0.9325(3) 1.03676(15) 0.0690(6) Uani 1 1 d .
H6 H 0.7079 0.9806 1.0078 0.083 Uiso 1 1 calc R
C7 C 0.44579(13) 0.6990(2) 0.97710(11) 0.0520(5) Uani 1 1 d .
C8 C 0.47155(14) 0.7354(2) 0.89658(12) 0.0566(5) Uani 1 1 d .
C9 C 0.60236(18) 0.8857(3) 0.84942(15) 0.0841(7) Uani 1 1 d .
H9A H 0.6639 0.8331 0.8538 0.126 Uiso 1 1 calc R
H9B H 0.6130 0.9969 0.8566 0.126 Uiso 1 1 calc R
H9C H 0.5627 0.8659 0.7962 0.126 Uiso 1 1 calc R
C10 C 0.36285(13) 0.6239(2) 0.98312(11) 0.0523(5) Uani 1 1 d .
C11 C 0.33386(14) 0.5991(2) 1.06460(11) 0.0560(5) Uani 1 1 d .
C12 C 0.2442(2) 0.7045(3) 1.15693(15) 0.0891(8) Uani 1 1 d .
H12A H 0.2166 0.6011 1.1624 0.107 Uiso 1 1 calc R
H12B H 0.2987 0.7199 1.2025 0.107 Uiso 1 1 calc R
C13 C 0.1711(3) 0.8247(5) 1.1580(2) 0.1234(12) Uani 1 1 d .
H13A H 0.1972 0.9257 1.1477 0.185 Uiso 1 1 calc R
H13B H 0.1531 0.8258 1.2108 0.185 Uiso 1 1 calc R
H13C H 0.1147 0.8025 1.1162 0.185 Uiso 1 1 calc R
C14 C 0.21614(15) 0.4896(3) 0.91211(12) 0.0608(5) Uani 1 1 d .
C15 C 0.08414(17) 0.3699(3) 0.82217(14) 0.0815(7) Uani 1 1 d .
H15A H 0.0340 0.4335 0.8390 0.098 Uiso 1 1 calc R
H15B H 0.0920 0.2737 0.8544 0.098 Uiso 1 1 calc R
C16 C 0.05651(15) 0.3325(3) 0.73307(13) 0.0643(6) Uani 1 1 d .
C17 C 0.1197(2) 0.2511(3) 0.69467(15) 0.0801(7) Uani 1 1 d .
H17 H 0.1798 0.2197 0.7252 0.096 Uiso 1 1 calc R
C18 C 0.0965(3) 0.2155(4) 0.61312(17) 0.1025(9) Uani 1 1 d .
H18 H 0.1414 0.1636 0.5881 0.123 Uiso 1 1 calc R
C19 C 0.0083(3) 0.2556(4) 0.56869(18) 0.1207(12) Uani 1 1 d .
H19 H -0.0085 0.2290 0.5133 0.145 Uiso 1 1 calc R
C20 C -0.0563(2) 0.3354(5) 0.6052(2) 0.1266(12) Uani 1 1 d .
H20 H -0.1172 0.3626 0.5746 0.152 Uiso 1 1 calc R
C21 C -0.03181(18) 0.3760(4) 0.68738(17) 0.0931(8) Uani 1 1 d .
H21 H -0.0754 0.4330 0.7115 0.112 Uiso 1 1 calc R
N1 N 0.55339(12) 0.8271(2) 0.91212(10) 0.0603(4) Uani 1 1 d .
N2 N 0.30070(11) 0.5703(2) 0.91354(9) 0.0622(5) Uani 1 1 d .
H2 H 0.3166 0.5893 0.8671 0.075 Uiso 1 1 calc R
O1 O 0.42758(10) 0.69511(18) 0.82755(8) 0.0702(4) Uani 1 1 d .
O2 O 0.36275(14) 0.4958(2) 1.11043(10) 0.0905(6) Uani 1 1 d .
O3 O 0.27711(11) 0.71530(16) 1.07960(8) 0.0658(4) Uani 1 1 d .
O4 O 0.18361(13) 0.4558(2) 0.97035(9) 0.0903(6) Uani 1 1 d .
O5 O 0.17542(10) 0.45588(19) 0.83438(8) 0.0725(5) Uani 1 1 d .

loop_
_atom_site_aniso_label
_atom_site_aniso_U_11
_atom_site_aniso_U_22
_atom_site_aniso_U_33
_atom_site_aniso_U_23
_atom_site_aniso_U_13
_atom_site_aniso_U_12
C1 0.0562(11) 0.0516(10) 0.0613(12) -0.0018(9) 0.0039(9) 0.0109(9)
C2 0.0597(11) 0.0495(10) 0.0515(11) 0.0011(8) -0.0017(9) 0.0087(8)
C3 0.0749(13) 0.0728(13) 0.0522(12) 0.0076(10) -0.0025(10) -0.0015(11)
C4 0.0905(16) 0.0832(16) 0.0598(14) 0.0046(11) -0.0183(12) -0.0063(13)
C5 0.0739(14) 0.0735(14) 0.0755(15) 0.0016(12) -0.0171(12) -0.0058(12)
C6 0.0603(12) 0.0648(13) 0.0784(15) -0.0023(11) 0.0053(11) -0.0018(10)
C7 0.0520(10) 0.0547(10) 0.0477(10) -0.0012(8) 0.0064(8) 0.0069(8)
C8 0.0558(11) 0.0629(12) 0.0520(11) -0.0059(9) 0.0129(9) 0.0061(9)
C9 0.0827(15) 0.0994(18) 0.0782(16) -0.0128(13) 0.0352(13) -0.0145(14)
C10 0.0582(11) 0.0506(10) 0.0455(10) -0.0014(8) 0.0042(8) 0.0093(8)
C11 0.0635(11) 0.0543(11) 0.0465(10) 0.0032(9) 0.0019(9) 0.0021(9)
C12 0.118(2) 0.0980(18) 0.0609(14) -0.0054(12) 0.0397(14) -0.0029(16)
C13 0.130(2) 0.147(3) 0.112(3) -0.015(2) 0.069(2) 0.020(2)
C14 0.0691(12) 0.0674(12) 0.0446(11) -0.0014(9) 0.0082(9) -0.0040(10)
C15 0.0749(14) 0.1086(19) 0.0636(14) -0.0169(12) 0.0198(11) -0.0345(13)
C16 0.0624(12) 0.0733(13) 0.0577(12) -0.0083(10) 0.0133(10) -0.0109(10)
C17 0.0804(15) 0.0935(17) 0.0666(14) -0.0015(12) 0.0156(12) 0.0081(13)
C18 0.132(3) 0.105(2) 0.0723(18) -0.0206(15) 0.0263(18) 0.0072(18)
C19 0.141(3) 0.154(3) 0.0608(17) -0.0225(18) 0.0068(19) -0.015(3)
C20 0.093(2) 0.187(4) 0.085(2) -0.002(2) -0.0179(17) 0.009(2)
C21 0.0715(15) 0.119(2) 0.0863(19) -0.0107(15) 0.0092(14) 0.0095(15)
N1 0.0604(10) 0.0651(10) 0.0574(10) -0.0061(8) 0.0165(8) -0.0020(8)
N2 0.0609(10) 0.0824(11) 0.0426(9) -0.0042(8) 0.0088(7) -0.0107(8)
O1 0.0740(9) 0.0899(11) 0.0474(8) -0.0110(7) 0.0137(7) -0.0069(8)
O2 0.1234(14) 0.0826(11) 0.0646(10) 0.0276(8) 0.0164(9) 0.0289(10)
O3 0.0847(10) 0.0663(9) 0.0511(8) 0.0033(6) 0.0251(7) 0.0108(7)
O4 0.1036(12) 0.1205(14) 0.0494(9) -0.0071(8) 0.0216(8) -0.0428(11)
O5 0.0702(9) 0.0985(11) 0.0473(8) -0.0068(7) 0.0083(7) -0.0255(8)

loop_
_atom_type_symbol
_atom_type_description
_atom_type_scat_dispersion_real
_atom_type_scat_dispersion_imag
_atom_type_scat_source
C C 0.0033 0.0016 'International Tables Vol C Tables 4.2.6.8 and 6.1.1.4'
H H 0.0000 0.0000 'International Tables Vol C Tables 4.2.6.8 and 6.1.1.4'
N N 0.0061 0.0033 'International Tables Vol C Tables 4.2.6.8 and 6.1.1.4'
O O 0.0106 0.0060 'International Tables Vol C Tables 4.2.6.8 and 6.1.1.4'

loop_
_geom_angle_atom_site_label_1
_geom_angle_atom_site_label_2
_geom_angle_atom_site_label_3
_geom_angle
C6 C1 C2 122.3(2)
C6 C1 N1 127.6(2)
C2 C1 N1 110.09(16)
C3 C2 C1 118.71(18)
C3 C2 C7 134.9(2)
C1 C2 C7 106.36(17)
C4 C3 C2 119.3(2)
C4 C3 H3 120.4
C2 C3 H3 120.4
C5 C4 C3 120.9(2)
C5 C4 H4 119.5
C3 C4 H4 119.5
C4 C5 C6 121.7(2)
C4 C5 H5 119.1
C6 C5 H5 119.1
C5 C6 C1 117.1(2)
C5 C6 H6 121.5
C1 C6 H6 121.5
C10 C7 C2 131.46(18)
C10 C7 C8 122.27(17)
C2 C7 C8 106.06(17)
O1 C8 N1 125.16(18)
O1 C8 C7 127.72(19)
N1 C8 C7 107.10(16)
N1 C9 H9A 109.5
N1 C9 H9B 109.5
H9A C9 H9B 109.5
N1 C9 H9C 109.5
H9A C9 H9C 109.5
H9B C9 H9C 109.5
C7 C10 N2 120.26(17)
C7 C10 C11 121.71(17)
N2 C10 C11 118.02(17)
O2 C11 O3 125.14(19)
O2 C11 C10 124.47(19)
O3 C11 C10 110.24(15)
C13 C12 O3 108.4(2)
C13 C12 H12A 110.0
O3 C12 H12A 110.0
C13 C12 H12B 110.0
O3 C12 H12B 110.0
H12A C12 H12B 108.4
C12 C13 H13A 109.5
C12 C13 H13B 109.5
H13A C13 H13B 109.5
C12 C13 H13C 109.5
H13A C13 H13C 109.5
H13B C13 H13C 109.5
O4 C14 O5 125.4(2)
O4 C14 N2 125.58(19)
O5 C14 N2 109.02(17)
O5 C15 C16 107.03(17)
O5 C15 H15A 110.3
C16 C15 H15A 110.3
O5 C15 H15B 110.3
C16 C15 H15B 110.3
H15A C15 H15B 108.6
C21 C16 C17 118.2(2)
C21 C16 C15 121.4(2)
C17 C16 C15 120.3(2)
C18 C17 C16 121.7(3)
C18 C17 H17 119.2
C16 C17 H17 119.2
C19 C18 C17 119.8(3)
C19 C18 H18 120.1
C17 C18 H18 120.1
C18 C19 C20 119.8(3)
C18 C19 H19 120.1
C20 C19 H19 120.1
C19 C20 C21 120.5(3)
C19 C20 H20 119.8
C21 C20 H20 119.8
C16 C21 C20 119.9(3)
C16 C21 H21 120.0
C20 C21 H21 120.0
C8 N1 C1 110.35(16)
C8 N1 C9 124.11(17)
C1 N1 C9 125.46(18)
C14 N2 C10 125.53(16)
C14 N2 H2 117.2
C10 N2 H2 117.2
C11 O3 C12 115.40(17)
C14 O5 C15 115.92(16)

loop_
_geom_bond_atom_site_label_1
_geom_bond_atom_site_label_2
_geom_bond_distance
C1 C6 1.384(3)
C1 C2 1.400(3)
C1 N1 1.400(2)
C2 C3 1.384(3)
C2 C7 1.464(3)
C3 C4 1.378(3)
C3 H3 0.9300
C4 C5 1.372(4)
C4 H4 0.9300
C5 C6 1.378(3)
C5 H5 0.9300
C6 H6 0.9300
C7 C10 1.345(3)
C7 C8 1.485(3)
C8 O1 1.236(2)
C8 N1 1.366(3)
C9 N1 1.444(3)
C9 H9A 0.9600
C9 H9B 0.9600
C9 H9C 0.9600
C10 N2 1.377(2)
C10 C11 1.503(3)
C11 O2 1.179(2)
C11 O3 1.321(2)
C12 C13 1.447(4)
C12 O3 1.452(2)
C12 H12A 0.9700
C12 H12B 0.9700
C13 H13A 0.9600
C13 H13B 0.9600
C13 H13C 0.9600
C14 O4 1.184(2)
C14 O5 1.333(2)
C14 N2 1.364(3)
C15 O5 1.450(3)
C15 C16 1.486(3)
C15 H15A 0.9700
C15 H15B 0.9700
C16 C21 1.365(3)
C16 C17 1.375(3)
C17 C18 1.362(3)
C17 H17 0.9300
C18 C19 1.350(5)
C18 H18 0.9300
C19 C20 1.364(5)
C19 H19 0.9300
C20 C21 1.383(4)
C20 H20 0.9300
C21 H21 0.9300
N2 H2 0.8600

loop_
_geom_torsion_atom_site_label_1
_geom_torsion_atom_site_label_2
_geom_torsion_atom_site_label_3
_geom_torsion_atom_site_label_4
_geom_torsion
C6 C1 C2 C3 0.2(3)
N1 C1 C2 C3 -178.91(17)
C6 C1 C2 C7 179.04(18)
N1 C1 C2 C7 -0.1(2)
C1 C2 C3 C4 1.3(3)
C7 C2 C3 C4 -177.1(2)
C2 C3 C4 C5 -1.5(4)
C3 C4 C5 C6 0.1(4)
C4 C5 C6 C1 1.4(3)
C2 C1 C6 C5 -1.5(3)
N1 C1 C6 C5 177.38(19)
C3 C2 C7 C10 5.3(4)
C1 C2 C7 C10 -173.30(19)
C3 C2 C7 C8 180.0(2)
C1 C2 C7 C8 1.37(19)
C10 C7 C8 O1 -5.4(3)
C2 C7 C8 O1 179.27(19)
C10 C7 C8 N1 173.04(17)
C2 C7 C8 N1 -2.2(2)
C2 C7 C10 N2 177.42(18)
C8 C7 C10 N2 3.5(3)
C2 C7 C10 C11 -1.2(3)
C8 C7 C10 C11 -175.11(16)
C7 C10 C11 O2 -82.9(3)
N2 C10 C11 O2 98.5(3)
C7 C10 C11 O3 92.8(2)
N2 C10 C11 O3 -85.8(2)
O5 C15 C16 C21 -124.6(3)
O5 C15 C16 C17 56.1(3)
C21 C16 C17 C18 0.7(4)
C15 C16 C17 C18 -179.9(2)
C16 C17 C18 C19 -2.3(5)
C17 C18 C19 C20 1.7(6)
C18 C19 C20 C21 0.3(6)
C17 C16 C21 C20 1.3(4)
C15 C16 C21 C20 -178.1(3)
C19 C20 C21 C16 -1.8(6)
O1 C8 N1 C1 -179.19(18)
C7 C8 N1 C1 2.3(2)
O1 C8 N1 C9 -2.3(3)
C7 C8 N1 C9 179.12(19)
C6 C1 N1 C8 179.5(2)
C2 C1 N1 C8 -1.4(2)
C6 C1 N1 C9 2.7(3)
C2 C1 N1 C9 -178.24(19)
O4 C14 N2 C10 0.9(4)
O5 C14 N2 C10 -179.60(18)
C7 C10 N2 C14 178.30(19)
C11 C10 N2 C14 -3.1(3)
O2 C11 O3 C12 -4.3(3)
C10 C11 O3 C12 179.99(19)
C13 C12 O3 C11 -170.9(2)
O4 C14 O5 C15 -0.4(3)
N2 C14 O5 C15 -179.9(2)
C16 C15 O5 C14 -175.01(19)
